data_4306290
loop_
_publ_author_name
'Debashis Adhikari'
'Susanne Mossin'
'Falguni Basuli'
'Benjamin R. Dible'
'Mircea Chipara'
'Hongjun Fan'
'John C. Huffman'
'Karsten Meyer'
'Daniel J. Mindiola'

_publ_section_title
;
A Dinuclear Ni(I) System Having a Diradical Ni2N2 Diamond Core Resting
State: Synthetic, Structural, Spectroscopic Elucidation, and Reductive Bond
Splitting Reactions
;
_journal_name_full 'Inorganic Chemistry'
_journal_page_first 10479
_journal_page_last 10490
_journal_paper_doi 10.1021/ic801137p
_journal_volume 47
_journal_year 2008
_chemical_formula_sum 'C43 H60 N3 Ni O P2'
_chemical_formula_weight 755.59
_chemical_name_systematic
; 
 ? 
;
_space_group_IT_number 14
_symmetry_cell_setting monoclinic
_symmetry_space_group_name_Hall '-P 2yn'
_symmetry_space_group_name_H-M 'P 1 21/n 1'
_atom_sites_solution_hydrogens geom
_atom_sites_solution_primary direct
_atom_sites_solution_secondary difmap
_audit_creation_method SHELXL-97
_cell_angle_alpha 90.00
_cell_angle_beta 107.780(7)
_cell_angle_gamma 90.00
_cell_formula_units_Z 4
_cell_length_a 17.683(6)
_cell_length_b 9.239(2)
_cell_length_c 26.581(8)
_cell_measurement_reflns_used 737
_cell_measurement_temperature 133(2)
_cell_measurement_theta_max 22.31
_cell_measurement_theta_min 2.35
_cell_volume 4135(2)
_computing_cell_refinement 'SAINT (Bruker, 1999)'
_computing_data_collection 'SMART (Bruker, 1999)'
_computing_data_reduction 'SAINT (Bruker, 1999), XTEL (local package)'
_computing_molecular_graphics 'Reciprocal Net (http://recipnet.org)'
_computing_structure_refinement 'SHELXL-97 (Sheldrick, 1997)'
_computing_structure_solution 'SHELXS-97 (Sheldrick, 1990)'
_diffrn_ambient_temperature 133(2)
_diffrn_detector 'CCD area detector'
_diffrn_detector_area_resol_mean 44.52
_diffrn_detector_type 'Bruker SMART 6000'
_diffrn_measured_fraction_theta_full 0.995
_diffrn_measured_fraction_theta_max 0.995
_diffrn_measurement_details '   0.30 degree frames measured for 60.16 seconds each'
_diffrn_measurement_device 'three-circle goniometer with fixed chi'
_diffrn_measurement_device_type 'Bruker Platform goniometer'
_diffrn_measurement_method '\w scans'
_diffrn_radiation_monochromator graphite
_diffrn_radiation_source 'fine-focus sealed tube'
_diffrn_radiation_type MoK\a
_diffrn_radiation_wavelength 0.71073
_diffrn_reflns_av_R_equivalents 0.4633
_diffrn_reflns_av_sigmaI/netI 0.9713
_diffrn_reflns_limit_h_max 22
_diffrn_reflns_limit_h_min -22
_diffrn_reflns_limit_k_max 11
_diffrn_reflns_limit_k_min -10
_diffrn_reflns_limit_l_max 34
_diffrn_reflns_limit_l_min -22
_diffrn_reflns_number 21448
_diffrn_reflns_theta_full 27.56
_diffrn_reflns_theta_max 27.56
_diffrn_reflns_theta_min 2.35
_diffrn_standards_decay_% 0.0
_exptl_absorpt_coefficient_mu 0.582
_exptl_absorpt_correction_type none
_exptl_crystal_colour red
_exptl_crystal_density_diffrn 1.214
_exptl_crystal_density_method 'not measured'
_exptl_crystal_description needle
_exptl_crystal_F_000 1620
_exptl_crystal_size_max 0.20
_exptl_crystal_size_mid 0.03
_exptl_crystal_size_min 0.03
_refine_diff_density_max 0.698
_refine_diff_density_min -0.786
_refine_diff_density_rms 0.108
_refine_ls_extinction_method none
_refine_ls_goodness_of_fit_ref 0.681
_refine_ls_hydrogen_treatment constr
_refine_ls_matrix_type full
_refine_ls_number_parameters 453
_refine_ls_number_reflns 9498
_refine_ls_number_restraints 0
_refine_ls_restrained_S_all 0.681
_refine_ls_R_factor_all 0.3655
_refine_ls_R_factor_gt 0.0926
_refine_ls_shift/su_max 0.001
_refine_ls_shift/su_mean 0.000
_refine_ls_structure_factor_coef Fsqd
_refine_ls_weighting_details 'calc w=1/[\s^2^(Fo^2^)+(0.0000P)^2^+0.0000P] where P=(Fo^2^+2Fc^2^)/3'
_refine_ls_weighting_scheme calc
_refine_ls_wR_factor_gt 0.1216
_refine_ls_wR_factor_ref 0.1754
_reflns_number_gt 1769
_reflns_number_total 9498
_reflns_threshold_expression >2sigma(I)
_cod_data_source_file ic801137p_si_002.cif
_cod_data_source_block 05247
_cod_depositor_comments
;
The following automatic conversions were performed:
'_symmetry_cell_setting' value 'Monoclinic' changed to 'monoclinic'
according to '/home/saulius/struct/CIF-dictionaries/cif_core.dic'
dictionary named 'cif_core.dic' version 2.4.1 from 2010-06-29.

Automatic conversion script
Id: cif_fix_enum 1527 2010-12-29 10:47:43Z saulius 
;
_cod_original_sg_symbol_H-M 'P 1 21/n 1 '
_cod_database_code 4306290

loop_
_symmetry_equiv_pos_as_xyz
'x, y, z'
'-x+1/2, y+1/2, -z+1/2'
'-x, -y, -z'
'x-1/2, -y-1/2, z-1/2'

loop_
_atom_site_label
_atom_site_type_symbol
_atom_site_fract_x
_atom_site_fract_y
_atom_site_fract_z
_atom_site_U_iso_or_equiv
_atom_site_adp_type
_atom_site_occupancy
_atom_site_symmetry_multiplicity
_atom_site_calc_flag
_atom_site_refinement_flags
_atom_site_disorder_assembly
_atom_site_disorder_group
Ni1 Ni 0.74512(9) 0.37709(15) 0.54455(6) 0.0208(4) Uani 1 1 d . . .
P2 P 0.69848(19) 0.4108(3) 0.46038(11) 0.0211(8) Uani 1 1 d . . .
C3 C 0.7574(7) 0.5687(9) 0.4542(4) 0.020(3) Uani 1 1 d . . .
C4 C 0.7413(6) 0.6565(10) 0.4094(4) 0.022(3) Uani 1 1 d . . .
H4 H 0.6977 0.6343 0.3792 0.027 Uiso 1 1 calc R . .
C5 C 0.7882(7) 0.7754(10) 0.4085(4) 0.018(3) Uani 1 1 d . . .
C6 C 0.7678(6) 0.8713(11) 0.3591(4) 0.039(3) Uani 1 1 d . . .
H6A H 0.7359 0.8159 0.3285 0.058 Uiso 1 1 calc R . .
H6B H 0.8170 0.9033 0.3528 0.058 Uiso 1 1 calc R . .
H6C H 0.7377 0.9558 0.3644 0.058 Uiso 1 1 calc R . .
C7 C 0.8531(7) 0.8010(11) 0.4529(4) 0.028(3) Uani 1 1 d . . .
H7 H 0.8866 0.8806 0.4520 0.033 Uiso 1 1 calc R . .
C8 C 0.8712(7) 0.7200(10) 0.4969(4) 0.032(3) Uani 1 1 d . . .
H8 H 0.9155 0.7445 0.5263 0.039 Uiso 1 1 calc R . .
C9 C 0.8227(6) 0.5947(10) 0.4996(4) 0.015(2) Uiso 1 1 d . . .
N10 N 0.8325(5) 0.5119(9) 0.5455(3) 0.023(2) Uani 1 1 d . . .
C11 C 0.9062(7) 0.5022(10) 0.5822(4) 0.018(3) Uani 1 1 d . . .
C12 C 0.9782(7) 0.4961(12) 0.5701(4) 0.031(3) Uani 1 1 d . . .
H12 H 0.9769 0.5077 0.5343 0.037 Uiso 1 1 calc R . .
C13 C 1.0495(7) 0.4745(10) 0.6071(5) 0.030(3) Uani 1 1 d . . .
H13 H 1.0959 0.4689 0.5962 0.036 Uiso 1 1 calc R . .
C14 C 1.0570(7) 0.4597(11) 0.6623(5) 0.028(3) Uani 1 1 d . . .
C15 C 1.1378(7) 0.4384(13) 0.7022(4) 0.061(5) Uani 1 1 d . . .
H15A H 1.1417 0.4963 0.7338 0.092 Uiso 1 1 calc R . .
H15B H 1.1790 0.4691 0.6868 0.092 Uiso 1 1 calc R . .
H15C H 1.1453 0.3359 0.7119 0.092 Uiso 1 1 calc R . .
C16 C 0.9857(7) 0.4661(10) 0.6744(4) 0.028(3) Uani 1 1 d . . .
H16 H 0.9875 0.4580 0.7104 0.033 Uiso 1 1 calc R . .
C17 C 0.9116(7) 0.4840(11) 0.6363(4) 0.024(3) Uani 1 1 d . . .
P18 P 0.82303(19) 0.4919(3) 0.65525(11) 0.0210(7) Uani 1 1 d . . .
C19 C 0.7211(7) 0.2698(10) 0.4159(4) 0.026(3) Uani 1 1 d . . .
H19 H 0.6892 0.1816 0.4177 0.031 Uiso 1 1 calc R . .
C20 C 0.6993(7) 0.3161(10) 0.3579(4) 0.040(4) Uani 1 1 d . . .
H20A H 0.7245 0.4092 0.3554 0.060 Uiso 1 1 calc R . .
H20B H 0.6415 0.3259 0.3434 0.060 Uiso 1 1 calc R . .
H20C H 0.7179 0.2428 0.3377 0.060 Uiso 1 1 calc R . .
C21 C 0.8081(7) 0.2303(11) 0.4391(4) 0.034(3) Uani 1 1 d . . .
H21A H 0.8175 0.1345 0.4263 0.051 Uiso 1 1 calc R . .
H21B H 0.8223 0.2287 0.4778 0.051 Uiso 1 1 calc R . .
H21C H 0.8408 0.3023 0.4283 0.051 Uiso 1 1 calc R . .
C22 C 0.5950(6) 0.4719(10) 0.4270(4) 0.019(3) Uiso 1 1 d . . .
H22 H 0.5923 0.5197 0.3927 0.023 Uiso 1 1 calc R . .
C23 C 0.5364(6) 0.3402(10) 0.4165(4) 0.043(4) Uani 1 1 d . . .
H23A H 0.5364 0.2976 0.4502 0.064 Uiso 1 1 calc R . .
H23B H 0.5535 0.2673 0.3954 0.064 Uiso 1 1 calc R . .
H23C H 0.4827 0.3732 0.3972 0.064 Uiso 1 1 calc R . .
C24 C 0.5723(7) 0.5831(11) 0.4642(4) 0.053(4) Uani 1 1 d . . .
H24A H 0.5160 0.6083 0.4496 0.079 Uiso 1 1 calc R . .
H24B H 0.6046 0.6707 0.4669 0.079 Uiso 1 1 calc R . .
H24C H 0.5820 0.5403 0.4993 0.079 Uiso 1 1 calc R . .
C25 C 0.7863(6) 0.6760(9) 0.6391(4) 0.020(3) Uani 1 1 d . . .
H25 H 0.7942 0.7006 0.6044 0.025 Uiso 1 1 calc R . .
C26 C 0.6975(6) 0.6956(10) 0.6321(4) 0.028(3) Uani 1 1 d . . .
H26A H 0.6805 0.6232 0.6534 0.043 Uiso 1 1 calc R . .
H26B H 0.6671 0.6833 0.5948 0.043 Uiso 1 1 calc R . .
H26C H 0.6883 0.7928 0.6438 0.043 Uiso 1 1 calc R . .
C27 C 0.8387(6) 0.7864(10) 0.6811(4) 0.027(3) Uani 1 1 d . . .
H27A H 0.8216 0.8856 0.6703 0.041 Uiso 1 1 calc R . .
H27B H 0.8946 0.7749 0.6832 0.041 Uiso 1 1 calc R . .
H27C H 0.8321 0.7670 0.7158 0.041 Uiso 1 1 calc R . .
C28 C 0.8461(7) 0.4550(11) 0.7246(4) 0.029(3) Uani 1 1 d . . .
H28 H 0.8947 0.5132 0.7422 0.035 Uiso 1 1 calc R . .
C29 C 0.8700(7) 0.2951(11) 0.7378(4) 0.049(4) Uani 1 1 d . . .
H29A H 0.8961 0.2852 0.7759 0.074 Uiso 1 1 calc R . .
H29B H 0.9066 0.2646 0.7186 0.074 Uiso 1 1 calc R . .
H29C H 0.8224 0.2341 0.7273 0.074 Uiso 1 1 calc R . .
C30 C 0.7848(6) 0.4997(11) 0.7506(4) 0.037(3) Uani 1 1 d . . .
H30A H 0.7332 0.4574 0.7313 0.055 Uiso 1 1 calc R . .
H30B H 0.7803 0.6055 0.7502 0.055 Uiso 1 1 calc R . .
H30C H 0.8009 0.4652 0.7872 0.055 Uiso 1 1 calc R . .
N31 N 0.7614(5) 0.3666(9) 0.6190(3) 0.027(2) Uani 1 1 d . . .
N32 N 0.7028(5) 0.3356(9) 0.6433(3) 0.028(2) Uani 1 1 d . . .
C33 C 0.6541(6) 0.2310(11) 0.6207(4) 0.015(3) Uani 1 1 d . . .
C34 C 0.6638(7) 0.1379(11) 0.5780(4) 0.022(3) Uani 1 1 d . . .
C35 C 0.7392(7) 0.0742(10) 0.5820(4) 0.028(3) Uani 1 1 d . . .
H35 H 0.7837 0.0943 0.6118 0.034 Uiso 1 1 calc R . .
C36 C 0.7471(8) -0.0152(10) 0.5432(5) 0.039(3) Uani 1 1 d . . .
H36 H 0.7975 -0.0569 0.5464 0.047 Uiso 1 1 calc R . .
C37 C 0.6834(8) -0.0466(11) 0.4991(5) 0.039(4) Uani 1 1 d . . .
H37 H 0.6901 -0.1081 0.4722 0.047 Uiso 1 1 calc R . .
C38 C 0.6104(7) 0.0123(12) 0.4949(4) 0.032(3) Uani 1 1 d . . .
H38 H 0.5665 -0.0094 0.4649 0.039 Uiso 1 1 calc R . .
C39 C 0.6000(6) 0.1032(10) 0.5339(4) 0.022(3) Uani 1 1 d . . .
H39 H 0.5489 0.1420 0.5304 0.026 Uiso 1 1 calc R . .
C40 C 0.5879(6) 0.2069(11) 0.6422(4) 0.021(3) Uani 1 1 d . . .
C41 C 0.5636(6) 0.3141(11) 0.6716(4) 0.023(3) Uani 1 1 d . . .
H41 H 0.5913 0.4038 0.6768 0.028 Uiso 1 1 calc R . .
C42 C 0.5023(6) 0.2984(11) 0.6934(5) 0.034(3) Uani 1 1 d . . .
H42 H 0.4880 0.3751 0.7126 0.041 Uiso 1 1 calc R . .
C43 C 0.4619(7) 0.1653(11) 0.6863(4) 0.035(3) Uani 1 1 d . . .
H43 H 0.4202 0.1500 0.7013 0.042 Uiso 1 1 calc R . .
C44 C 0.4828(7) 0.0585(12) 0.6579(4) 0.030(3) Uani 1 1 d . . .
H44 H 0.4532 -0.0290 0.6519 0.036 Uiso 1 1 calc R . .
C45 C 0.5460(7) 0.0724(10) 0.6371(4) 0.028(3) Uani 1 1 d . . .
H45 H 0.5612 -0.0070 0.6196 0.034 Uiso 1 1 calc R . .
C46 C 0.9597(7) 1.1040(13) 0.5917(6) 0.082(5) Uani 1 1 d . . .
H46A H 0.9186 1.1288 0.6080 0.123 Uiso 1 1 calc R . .
H46B H 0.9358 1.0979 0.5532 0.123 Uiso 1 1 calc R . .
H46C H 1.0009 1.1788 0.6001 0.123 Uiso 1 1 calc R . .
C47 C 0.9950(8) 0.9644(12) 0.6120(6) 0.069(5) Uani 1 1 d . . .
H47A H 0.9528 0.8965 0.6141 0.083 Uiso 1 1 calc R . .
H47B H 1.0217 0.9227 0.5876 0.083 Uiso 1 1 calc R . .
O48 O 1.0515(5) 0.9821(9) 0.6633(3) 0.050(2) Uani 1 1 d . . .
C49 C 1.0896(8) 0.8465(15) 0.6846(5) 0.074(5) Uani 1 1 d . . .
H49A H 1.1138 0.8006 0.6595 0.089 Uiso 1 1 calc R . .
H49B H 1.0507 0.7785 0.6915 0.089 Uiso 1 1 calc R . .
C50 C 1.1529(9) 0.8861(18) 0.7356(6) 0.131(8) Uani 1 1 d . . .
H50A H 1.1976 0.9328 0.7274 0.197 Uiso 1 1 calc R . .
H50B H 1.1716 0.7983 0.7563 0.197 Uiso 1 1 calc R . .
H50C H 1.1305 0.9529 0.7559 0.197 Uiso 1 1 calc R . .

loop_
_atom_site_aniso_label
_atom_site_aniso_U_11
_atom_site_aniso_U_22
_atom_site_aniso_U_33
_atom_site_aniso_U_23
_atom_site_aniso_U_13
_atom_site_aniso_U_12
Ni1 0.0264(10) 0.0208(8) 0.0190(9) -0.0011(7) 0.0126(7) -0.0037(8)
P2 0.029(2) 0.0184(17) 0.0207(18) 0.0028(13) 0.0147(16) 0.0010(15)
C3 0.039(8) 0.006(5) 0.026(7) -0.005(5) 0.027(6) -0.003(6)
C4 0.030(8) 0.026(7) 0.014(7) -0.005(5) 0.011(6) -0.017(6)
C5 0.026(8) 0.019(6) 0.011(6) 0.000(5) 0.012(6) -0.002(5)
C6 0.049(9) 0.028(7) 0.041(8) 0.010(6) 0.018(7) -0.004(7)
C7 0.041(9) 0.014(6) 0.029(8) -0.001(5) 0.013(7) 0.004(6)
C8 0.048(9) 0.023(7) 0.030(8) -0.020(5) 0.018(7) -0.021(7)
N10 0.024(6) 0.034(6) 0.011(5) 0.005(4) 0.005(5) 0.001(5)
C11 0.031(8) 0.009(6) 0.015(6) 0.003(5) 0.010(6) 0.004(6)
C12 0.027(8) 0.038(8) 0.034(8) 0.000(6) 0.017(7) -0.003(7)
C13 0.032(9) 0.023(7) 0.049(9) -0.003(6) 0.033(7) 0.007(6)
C14 0.008(7) 0.037(8) 0.040(9) 0.011(6) 0.010(6) 0.006(6)
C15 0.037(10) 0.110(13) 0.035(9) 0.022(8) 0.008(8) 0.031(8)
C16 0.028(8) 0.027(7) 0.036(8) 0.011(5) 0.022(7) 0.003(6)
C17 0.025(8) 0.032(7) 0.018(7) 0.001(5) 0.014(6) -0.004(6)
P18 0.025(2) 0.0243(17) 0.0180(18) -0.0027(14) 0.0123(15) -0.0009(16)
C19 0.046(9) 0.013(6) 0.023(7) 0.003(5) 0.018(7) -0.003(6)
C20 0.054(10) 0.019(7) 0.059(10) -0.011(6) 0.036(8) -0.014(6)
C21 0.049(10) 0.021(7) 0.041(8) -0.003(6) 0.028(8) 0.008(7)
C23 0.038(9) 0.021(7) 0.070(10) -0.001(6) 0.017(8) -0.004(6)
C24 0.049(10) 0.041(9) 0.073(10) -0.012(7) 0.026(9) 0.004(7)
C25 0.019(7) 0.005(5) 0.035(7) -0.007(4) 0.005(6) -0.007(5)
C26 0.024(8) 0.035(7) 0.023(7) 0.000(5) 0.001(6) 0.002(6)
C27 0.042(9) 0.030(7) 0.014(7) -0.004(5) 0.014(6) 0.000(6)
C28 0.037(9) 0.038(8) 0.012(7) 0.007(5) 0.007(6) -0.012(6)
C29 0.058(11) 0.056(9) 0.030(9) 0.008(7) 0.008(8) 0.003(8)
C30 0.048(9) 0.033(7) 0.042(8) -0.007(6) 0.032(7) -0.005(7)
N31 0.031(6) 0.030(6) 0.023(6) -0.005(5) 0.014(5) -0.017(5)
N32 0.027(6) 0.035(6) 0.021(6) 0.009(4) 0.009(5) -0.001(5)
C33 0.011(7) 0.027(7) 0.009(6) -0.003(5) 0.006(5) -0.005(6)
C34 0.033(8) 0.018(6) 0.019(7) 0.006(5) 0.014(6) 0.000(6)
C35 0.038(9) 0.009(6) 0.043(8) -0.008(5) 0.021(7) -0.003(6)
C36 0.052(10) 0.013(6) 0.066(10) -0.004(7) 0.038(8) -0.009(8)
C37 0.067(11) 0.021(7) 0.041(9) -0.015(6) 0.033(9) -0.029(7)
C38 0.040(9) 0.032(7) 0.035(8) -0.007(6) 0.028(7) -0.020(7)
C39 0.026(7) 0.021(7) 0.023(7) -0.006(5) 0.015(6) -0.009(6)
C40 0.013(7) 0.024(7) 0.024(7) -0.008(5) 0.002(6) -0.007(6)
C41 0.031(8) 0.029(7) 0.015(7) 0.006(5) 0.015(6) -0.003(6)
C42 0.021(8) 0.028(8) 0.053(9) -0.011(6) 0.010(7) 0.005(6)
C43 0.029(8) 0.039(8) 0.041(9) 0.005(6) 0.017(7) -0.007(7)
C44 0.030(8) 0.051(8) 0.015(7) 0.016(5) 0.016(6) 0.009(6)
C45 0.028(8) 0.022(7) 0.024(7) 0.001(5) -0.006(6) -0.002(6)
C46 0.044(11) 0.056(10) 0.139(15) 0.024(11) 0.016(10) 0.004(10)
C47 0.073(13) 0.036(9) 0.087(13) 0.003(8) 0.007(11) -0.020(9)
O48 0.032(6) 0.054(6) 0.055(7) -0.006(5) 0.001(5) -0.010(5)
C49 0.051(12) 0.093(13) 0.071(12) 0.052(10) 0.007(10) -0.004(10)
C50 0.083(16) 0.19(2) 0.107(17) 0.070(15) 0.002(13) -0.054(15)

loop_
_atom_type_symbol
_atom_type_description
_atom_type_scat_dispersion_real
_atom_type_scat_dispersion_imag
_atom_type_scat_source
Ni Ni 0.3393 1.1124 'International Tables Vol C Tables 4.2.6.8 and 6.1.1.4'
P P 0.1023 0.0942 'International Tables Vol C Tables 4.2.6.8 and 6.1.1.4'
O O 0.0106 0.0060 'International Tables Vol C Tables 4.2.6.8 and 6.1.1.4'
N N 0.0061 0.0033 'International Tables Vol C Tables 4.2.6.8 and 6.1.1.4'
C C 0.0033 0.0016 'International Tables Vol C Tables 4.2.6.8 and 6.1.1.4'
H H 0.0000 0.0000 'International Tables Vol C Tables 4.2.6.8 and 6.1.1.4'

loop_
_geom_angle_atom_site_label_1
_geom_angle_atom_site_label_2
_geom_angle_atom_site_label_3
_geom_angle
_geom_angle_site_symmetry_1
_geom_angle_site_symmetry_3
_geom_angle_publ_flag
N31 Ni1 N10 98.5(3) . . ?
N31 Ni1 P2 165.7(3) . . ?
N10 Ni1 P2 88.4(3) . . ?
C3 P2 C22 102.7(5) . . ?
C3 P2 C19 105.0(5) . . ?
C22 P2 C19 106.1(5) . . ?
C3 P2 Ni1 99.2(4) . . ?
C22 P2 Ni1 123.2(3) . . ?
C19 P2 Ni1 117.6(4) . . ?
C4 C3 C9 122.0(9) . . ?
C4 C3 P2 124.5(9) . . ?
C9 C3 P2 113.5(7) . . ?
C5 C4 C3 120.6(10) . . ?
C5 C4 H4 119.7 . . ?
C3 C4 H4 119.7 . . ?
C4 C5 C7 117.7(10) . . ?
C4 C5 C6 119.3(10) . . ?
C7 C5 C6 123.0(10) . . ?
C5 C6 H6A 109.5 . . ?
C5 C6 H6B 109.5 . . ?
H6A C6 H6B 109.5 . . ?
C5 C6 H6C 109.5 . . ?
H6A C6 H6C 109.5 . . ?
H6B C6 H6C 109.5 . . ?
C8 C7 C5 124.0(11) . . ?
C8 C7 H7 118.0 . . ?
C5 C7 H7 118.0 . . ?
C7 C8 C9 119.9(11) . . ?
C7 C8 H8 120.1 . . ?
C9 C8 H8 120.1 . . ?
N10 C9 C3 120.1(9) . . ?
N10 C9 C8 123.8(10) . . ?
C3 C9 C8 115.7(9) . . ?
C11 N10 C9 119.5(9) . . ?
C11 N10 Ni1 122.4(7) . . ?
C9 N10 Ni1 116.2(7) . . ?
N10 C11 C12 124.8(10) . . ?
N10 C11 C17 118.9(10) . . ?
C12 C11 C17 116.1(10) . . ?
C13 C12 C11 123.2(11) . . ?
C13 C12 H12 118.4 . . ?
C11 C12 H12 118.4 . . ?
C12 C13 C14 121.9(10) . . ?
C12 C13 H13 119.1 . . ?
C14 C13 H13 119.1 . . ?
C16 C14 C13 115.1(10) . . ?
C16 C14 C15 124.9(11) . . ?
C13 C14 C15 120.0(10) . . ?
C14 C15 H15A 109.5 . . ?
C14 C15 H15B 109.5 . . ?
H15A C15 H15B 109.5 . . ?
C14 C15 H15C 109.5 . . ?
H15A C15 H15C 109.5 . . ?
H15B C15 H15C 109.5 . . ?
C14 C16 C17 123.4(11) . . ?
C14 C16 H16 118.3 . . ?
C17 C16 H16 118.3 . . ?
C16 C17 C11 120.3(10) . . ?
C16 C17 P18 120.5(8) . . ?
C11 C17 P18 119.1(9) . . ?
N31 P18 C17 106.3(5) . . ?
N31 P18 C28 111.3(5) . . ?
C17 P18 C28 109.8(5) . . ?
N31 P18 C25 112.7(5) . . ?
C17 P18 C25 104.6(5) . . ?
C28 P18 C25 111.8(5) . . ?
C21 C19 C20 112.9(10) . . ?
C21 C19 P2 107.1(7) . . ?
C20 C19 P2 113.7(7) . . ?
C21 C19 H19 107.6 . . ?
C20 C19 H19 107.6 . . ?
P2 C19 H19 107.6 . . ?
C19 C20 H20A 109.5 . . ?
C19 C20 H20B 109.5 . . ?
H20A C20 H20B 109.5 . . ?
C19 C20 H20C 109.5 . . ?
H20A C20 H20C 109.5 . . ?
H20B C20 H20C 109.5 . . ?
C19 C21 H21A 109.5 . . ?
C19 C21 H21B 109.5 . . ?
H21A C21 H21B 109.5 . . ?
C19 C21 H21C 109.5 . . ?
H21A C21 H21C 109.5 . . ?
H21B C21 H21C 109.5 . . ?
C24 C22 C23 109.9(8) . . ?
C24 C22 P2 107.7(7) . . ?
C23 C22 P2 110.5(7) . . ?
C24 C22 H22 109.6 . . ?
C23 C22 H22 109.6 . . ?
P2 C22 H22 109.6 . . ?
C22 C23 H23A 109.5 . . ?
C22 C23 H23B 109.5 . . ?
H23A C23 H23B 109.5 . . ?
C22 C23 H23C 109.5 . . ?
H23A C23 H23C 109.5 . . ?
H23B C23 H23C 109.5 . . ?
C22 C24 H24A 109.5 . . ?
C22 C24 H24B 109.5 . . ?
H24A C24 H24B 109.5 . . ?
C22 C24 H24C 109.5 . . ?
H24A C24 H24C 109.5 . . ?
H24B C24 H24C 109.5 . . ?
C26 C25 C27 111.5(8) . . ?
C26 C25 P18 114.6(7) . . ?
C27 C25 P18 110.2(7) . . ?
C26 C25 H25 106.7 . . ?
C27 C25 H25 106.7 . . ?
P18 C25 H25 106.7 . . ?
C25 C26 H26A 109.5 . . ?
C25 C26 H26B 109.5 . . ?
H26A C26 H26B 109.5 . . ?
C25 C26 H26C 109.5 . . ?
H26A C26 H26C 109.5 . . ?
H26B C26 H26C 109.5 . . ?
C25 C27 H27A 109.5 . . ?
C25 C27 H27B 109.5 . . ?
H27A C27 H27B 109.5 . . ?
C25 C27 H27C 109.5 . . ?
H27A C27 H27C 109.5 . . ?
H27B C27 H27C 109.5 . . ?
C30 C28 C29 109.9(9) . . ?
C30 C28 P18 116.6(8) . . ?
C29 C28 P18 112.1(8) . . ?
C30 C28 H28 105.8 . . ?
C29 C28 H28 105.8 . . ?
P18 C28 H28 105.8 . . ?
C28 C29 H29A 109.5 . . ?
C28 C29 H29B 109.5 . . ?
H29A C29 H29B 109.5 . . ?
C28 C29 H29C 109.5 . . ?
H29A C29 H29C 109.5 . . ?
H29B C29 H29C 109.5 . . ?
C28 C30 H30A 109.5 . . ?
C28 C30 H30B 109.5 . . ?
H30A C30 H30B 109.5 . . ?
C28 C30 H30C 109.5 . . ?
H30A C30 H30C 109.5 . . ?
H30B C30 H30C 109.5 . . ?
N32 N31 P18 108.5(7) . . ?
N32 N31 Ni1 125.8(7) . . ?
P18 N31 Ni1 115.2(4) . . ?
C33 N32 N31 114.4(9) . . ?
N32 C33 C40 115.1(9) . . ?
N32 C33 C34 124.5(10) . . ?
C40 C33 C34 120.4(10) . . ?
C39 C34 C35 117.7(10) . . ?
C39 C34 C33 121.8(10) . . ?
C35 C34 C33 120.5(10) . . ?
C36 C35 C34 120.2(11) . . ?
C36 C35 H35 119.9 . . ?
C34 C35 H35 119.9 . . ?
C35 C36 C37 121.4(12) . . ?
C35 C36 H36 119.3 . . ?
C37 C36 H36 119.3 . . ?
C38 C37 C36 119.2(12) . . ?
C38 C37 H37 120.4 . . ?
C36 C37 H37 120.4 . . ?
C37 C38 C39 121.0(12) . . ?
C37 C38 H38 119.5 . . ?
C39 C38 H38 119.5 . . ?
C38 C39 C34 120.5(11) . . ?
C38 C39 H39 119.7 . . ?
C34 C39 H39 119.7 . . ?
C41 C40 C45 115.3(10) . . ?
C41 C40 C33 121.6(10) . . ?
C45 C40 C33 123.1(10) . . ?
C42 C41 C40 124.7(11) . . ?
C42 C41 H41 117.6 . . ?
C40 C41 H41 117.6 . . ?
C41 C42 C43 117.8(11) . . ?
C41 C42 H42 121.1 . . ?
C43 C42 H42 121.1 . . ?
C44 C43 C42 119.7(11) . . ?
C44 C43 H43 120.1 . . ?
C42 C43 H43 120.1 . . ?
C43 C44 C45 122.6(11) . . ?
C43 C44 H44 118.7 . . ?
C45 C44 H44 118.7 . . ?
C44 C45 C40 119.8(11) . . ?
C44 C45 H45 120.1 . . ?
C40 C45 H45 120.1 . . ?
C47 C46 H46A 109.5 . . ?
C47 C46 H46B 109.5 . . ?
H46A C46 H46B 109.5 . . ?
C47 C46 H46C 109.5 . . ?
H46A C46 H46C 109.5 . . ?
H46B C46 H46C 109.5 . . ?
O48 C47 C46 110.2(11) . . ?
O48 C47 H47A 109.6 . . ?
C46 C47 H47A 109.6 . . ?
O48 C47 H47B 109.6 . . ?
C46 C47 H47B 109.6 . . ?
H47A C47 H47B 108.1 . . ?
C47 O48 C49 112.2(10) . . ?
O48 C49 C50 105.5(13) . . ?
O48 C49 H49A 110.6 . . ?
C50 C49 H49A 110.6 . . ?
O48 C49 H49B 110.6 . . ?
C50 C49 H49B 110.6 . . ?
H49A C49 H49B 108.8 . . ?
C49 C50 H50A 109.5 . . ?
C49 C50 H50B 109.5 . . ?
H50A C50 H50B 109.5 . . ?
C49 C50 H50C 109.5 . . ?
H50A C50 H50C 109.5 . . ?
H50B C50 H50C 109.5 . . ?

loop_
_geom_bond_atom_site_label_1
_geom_bond_atom_site_label_2
_geom_bond_distance
_geom_bond_site_symmetry_2
_geom_bond_publ_flag
Ni1 N31 1.913(8) . ?
Ni1 N10 1.979(9) . ?
Ni1 P2 2.158(3) . ?
P2 C3 1.830(10) . ?
P2 C22 1.861(10) . ?
P2 C19 1.882(10) . ?
C3 C4 1.397(12) . ?
C3 C9 1.412(14) . ?
C4 C5 1.380(12) . ?
C4 H4 0.9500 . ?
C5 C7 1.392(14) . ?
C5 C6 1.534(12) . ?
C6 H6A 0.9800 . ?
C6 H6B 0.9800 . ?
C6 H6C 0.9800 . ?
C7 C8 1.342(13) . ?
C7 H7 0.9500 . ?
C8 C9 1.455(12) . ?
C8 H8 0.9500 . ?
C9 N10 1.406(11) . ?
N10 C11 1.371(12) . ?
C11 C12 1.407(13) . ?
C11 C17 1.422(12) . ?
C12 C13 1.355(14) . ?
C12 H12 0.9500 . ?
C13 C14 1.440(14) . ?
C13 H13 0.9500 . ?
C14 C16 1.394(13) . ?
C14 C15 1.511(14) . ?
C15 H15A 0.9800 . ?
C15 H15B 0.9800 . ?
C15 H15C 0.9800 . ?
C16 C17 1.401(13) . ?
C16 H16 0.9500 . ?
C17 P18 1.787(10) . ?
P18 N31 1.678(8) . ?
P18 C28 1.794(10) . ?
P18 C25 1.825(9) . ?
C19 C21 1.516(13) . ?
C19 C20 1.533(13) . ?
C19 H19 1.0000 . ?
C20 H20A 0.9800 . ?
C20 H20B 0.9800 . ?
C20 H20C 0.9800 . ?
C21 H21A 0.9800 . ?
C21 H21B 0.9800 . ?
C21 H21C 0.9800 . ?
C22 C24 1.561(12) . ?
C22 C23 1.568(12) . ?
C22 H22 1.0000 . ?
C23 H23A 0.9800 . ?
C23 H23B 0.9800 . ?
C23 H23C 0.9800 . ?
C24 H24A 0.9800 . ?
C24 H24B 0.9800 . ?
C24 H24C 0.9800 . ?
C25 C26 1.533(12) . ?
C25 C27 1.586(12) . ?
C25 H25 1.0000 . ?
C26 H26A 0.9800 . ?
C26 H26B 0.9800 . ?
C26 H26C 0.9800 . ?
C27 H27A 0.9800 . ?
C27 H27B 0.9800 . ?
C27 H27C 0.9800 . ?
C28 C30 1.512(13) . ?
C28 C29 1.547(12) . ?
C28 H28 1.0000 . ?
C29 H29A 0.9800 . ?
C29 H29B 0.9800 . ?
C29 H29C 0.9800 . ?
C30 H30A 0.9800 . ?
C30 H30B 0.9800 . ?
C30 H30C 0.9800 . ?
N31 N32 1.408(10) . ?
N32 C33 1.311(12) . ?
C33 C40 1.467(13) . ?
C33 C34 1.476(13) . ?
C34 C39 1.394(13) . ?
C34 C35 1.431(13) . ?
C35 C36 1.362(13) . ?
C35 H35 0.9500 . ?
C36 C37 1.385(15) . ?
C36 H36 0.9500 . ?
C37 C38 1.373(14) . ?
C37 H37 0.9500 . ?
C38 C39 1.390(12) . ?
C38 H38 0.9500 . ?
C39 H39 0.9500 . ?
C40 C41 1.408(13) . ?
C40 C45 1.431(13) . ?
C41 C42 1.384(13) . ?
C41 H41 0.9500 . ?
C42 C43 1.406(13) . ?
C42 H42 0.9500 . ?
C43 C44 1.361(13) . ?
C43 H43 0.9500 . ?
C44 C45 1.396(13) . ?
C44 H44 0.9500 . ?
C45 H45 0.9500 . ?
C46 C47 1.463(14) . ?
C46 H46A 0.9800 . ?
C46 H46B 0.9800 . ?
C46 H46C 0.9800 . ?
C47 O48 1.434(13) . ?
C47 H47A 0.9900 . ?
C47 H47B 0.9900 . ?
O48 C49 1.453(14) . ?
C49 C50 1.515(17) . ?
C49 H49A 0.9900 . ?
C49 H49B 0.9900 . ?
C50 H50A 0.9800 . ?
C50 H50B 0.9800 . ?
C50 H50C 0.9800 . ?

loop_
_geom_torsion_atom_site_label_1
_geom_torsion_atom_site_label_2
_geom_torsion_atom_site_label_3
_geom_torsion_atom_site_label_4
_geom_torsion
_geom_torsion_site_symmetry_1
_geom_torsion_site_symmetry_2
_geom_torsion_site_symmetry_3
_geom_torsion_site_symmetry_4
_geom_torsion_publ_flag
N31 Ni1 P2 C3 106.2(11) . . . . ?
N10 Ni1 P2 C3 -13.2(4) . . . . ?
N31 Ni1 P2 C22 -5.6(12) . . . . ?
N10 Ni1 P2 C22 -125.0(4) . . . . ?
N31 Ni1 P2 C19 -141.4(11) . . . . ?
N10 Ni1 P2 C19 99.2(5) . . . . ?
C22 P2 C3 C4 -39.3(10) . . . . ?
C19 P2 C3 C4 71.5(10) . . . . ?
Ni1 P2 C3 C4 -166.5(8) . . . . ?
C22 P2 C3 C9 141.1(7) . . . . ?
C19 P2 C3 C9 -108.1(8) . . . . ?
Ni1 P2 C3 C9 13.9(8) . . . . ?
C9 C3 C4 C5 -1.6(16) . . . . ?
P2 C3 C4 C5 178.8(8) . . . . ?
C3 C4 C5 C7 2.1(16) . . . . ?
C3 C4 C5 C6 -178.8(9) . . . . ?
C4 C5 C7 C8 -2.2(17) . . . . ?
C6 C5 C7 C8 178.8(11) . . . . ?
C5 C7 C8 C9 1.6(18) . . . . ?
C4 C3 C9 N10 174.1(9) . . . . ?
P2 C3 C9 N10 -6.3(12) . . . . ?
C4 C3 C9 C8 1.0(15) . . . . ?
P2 C3 C9 C8 -179.4(7) . . . . ?
C7 C8 C9 N10 -173.8(10) . . . . ?
C7 C8 C9 C3 -0.9(15) . . . . ?
C3 C9 N10 C11 158.5(9) . . . . ?
C8 C9 N10 C11 -29.0(15) . . . . ?
C3 C9 N10 Ni1 -6.5(12) . . . . ?
C8 C9 N10 Ni1 166.1(8) . . . . ?
N31 Ni1 N10 C11 41.1(8) . . . . ?
P2 Ni1 N10 C11 -151.5(8) . . . . ?
N31 Ni1 N10 C9 -154.4(7) . . . . ?
P2 Ni1 N10 C9 13.0(7) . . . . ?
C9 N10 C11 C12 -36.3(15) . . . . ?
Ni1 N10 C11 C12 127.7(9) . . . . ?
C9 N10 C11 C17 149.6(9) . . . . ?
Ni1 N10 C11 C17 -46.4(12) . . . . ?
N10 C11 C12 C13 -174.4(11) . . . . ?
C17 C11 C12 C13 -0.1(16) . . . . ?
C11 C12 C13 C14 -1.6(17) . . . . ?
C12 C13 C14 C16 1.3(16) . . . . ?
C12 C13 C14 C15 -178.9(11) . . . . ?
C13 C14 C16 C17 0.7(16) . . . . ?
C15 C14 C16 C17 -179.0(11) . . . . ?
C14 C16 C17 C11 -2.4(17) . . . . ?
C14 C16 C17 P18 -179.7(8) . . . . ?
N10 C11 C17 C16 176.7(10) . . . . ?
C12 C11 C17 C16 2.1(15) . . . . ?
N10 C11 C17 P18 -6.0(13) . . . . ?
C12 C11 C17 P18 179.4(8) . . . . ?
C16 C17 P18 N31 -126.5(9) . . . . ?
C11 C17 P18 N31 56.1(9) . . . . ?
C16 C17 P18 C28 -6.1(11) . . . . ?
C11 C17 P18 C28 176.6(8) . . . . ?
C16 C17 P18 C25 114.0(9) . . . . ?
C11 C17 P18 C25 -63.3(9) . . . . ?
C3 P2 C19 C21 65.5(8) . . . . ?
C22 P2 C19 C21 173.8(7) . . . . ?
Ni1 P2 C19 C21 -43.7(8) . . . . ?
C3 P2 C19 C20 -60.0(9) . . . . ?
C22 P2 C19 C20 48.3(9) . . . . ?
Ni1 P2 C19 C20 -169.2(7) . . . . ?
C3 P2 C22 C24 -73.1(8) . . . . ?
C19 P2 C22 C24 177.0(7) . . . . ?
Ni1 P2 C22 C24 37.0(8) . . . . ?
C3 P2 C22 C23 166.9(7) . . . . ?
C19 P2 C22 C23 57.0(8) . . . . ?
Ni1 P2 C22 C23 -83.0(7) . . . . ?
N31 P18 C25 C26 43.3(9) . . . . ?
C17 P18 C25 C26 158.4(8) . . . . ?
C28 P18 C25 C26 -82.9(9) . . . . ?
N31 P18 C25 C27 170.0(6) . . . . ?
C17 P18 C25 C27 -75.0(8) . . . . ?
C28 P18 C25 C27 43.7(8) . . . . ?
N31 P18 C28 C30 -80.1(9) . . . . ?
C17 P18 C28 C30 162.4(8) . . . . ?
C25 P18 C28 C30 46.9(9) . . . . ?
N31 P18 C28 C29 47.8(10) . . . . ?
C17 P18 C28 C29 -69.7(10) . . . . ?
C25 P18 C28 C29 174.8(8) . . . . ?
C17 P18 N31 N32 161.5(7) . . . . ?
C28 P18 N31 N32 42.1(8) . . . . ?
C25 P18 N31 N32 -84.5(7) . . . . ?
C17 P18 N31 Ni1 -51.4(6) . . . . ?
C28 P18 N31 Ni1 -170.9(5) . . . . ?
C25 P18 N31 Ni1 62.6(6) . . . . ?
N10 Ni1 N31 N32 153.4(8) . . . . ?
P2 Ni1 N31 N32 35.0(17) . . . . ?
N10 Ni1 N31 P18 12.9(6) . . . . ?
P2 Ni1 N31 P18 -105.5(11) . . . . ?
P18 N31 N32 C33 -175.2(8) . . . . ?
Ni1 N31 N32 C33 42.2(12) . . . . ?
N31 N32 C33 C40 -174.2(8) . . . . ?
N31 N32 C33 C34 7.7(15) . . . . ?
N32 C33 C34 C39 -136.1(11) . . . . ?
C40 C33 C34 C39 45.9(15) . . . . ?
N32 C33 C34 C35 47.0(16) . . . . ?
C40 C33 C34 C35 -131.0(11) . . . . ?
C39 C34 C35 C36 0.9(15) . . . . ?
C33 C34 C35 C36 178.0(10) . . . . ?
C34 C35 C36 C37 0.1(16) . . . . ?
C35 C36 C37 C38 -0.8(17) . . . . ?
C36 C37 C38 C39 0.4(16) . . . . ?
C37 C38 C39 C34 0.7(16) . . . . ?
C35 C34 C39 C38 -1.4(15) . . . . ?
C33 C34 C39 C38 -178.3(10) . . . . ?
N32 C33 C40 C41 19.8(16) . . . . ?
C34 C33 C40 C41 -162.1(10) . . . . ?
N32 C33 C40 C45 -157.4(10) . . . . ?
C34 C33 C40 C45 20.8(16) . . . . ?
C45 C40 C41 C42 -2.0(16) . . . . ?
C33 C40 C41 C42 -179.4(10) . . . . ?
C40 C41 C42 C43 0.8(17) . . . . ?
C41 C42 C43 C44 -1.2(17) . . . . ?
C42 C43 C44 C45 3.1(17) . . . . ?
C43 C44 C45 C40 -4.5(17) . . . . ?
C41 C40 C45 C44 3.7(15) . . . . ?
C33 C40 C45 C44 -178.9(10) . . . . ?
C46 C47 O48 C49 -178.5(11) . . . . ?
C47 O48 C49 C50 174.1(11) . . . . ?
